data_4038811
loop_
_publ_author_name
'Rodstein, Ilja'
'Prendes, Daniel Sowa'
'Wickert, Leon'
'Paa\&sen, Maurice'
'Gessner, Viktoria'

_publ_section_title
;
 Selective Pd-Catalyzed Monoarylation of Small Primary Alkyl Amines
 through Backbone-Modification in Ylide-Functionalized Phosphines (YPhos).
;
_journal_name_full 'The Journal of organic chemistry'
_journal_paper_doi 10.1021/acs.joc.0c01771
_journal_year 2020
_chemical_formula_sum 'C44 H68 P2'
_chemical_formula_weight 658.92
_space_group_crystal_system triclinic
_space_group_IT_number 2
_space_group_name_Hall '-P 1'
_space_group_name_H-M_alt 'P -1'
_atom_sites_solution_hydrogens geom
_audit_creation_method SHELXL-2018/3
_cell_angle_alpha 90.2806(17)
_cell_angle_beta 93.674(2)
_cell_angle_gamma 93.3011(19)
_cell_formula_units_Z 1
_cell_length_a 9.3707(2)
_cell_length_b 9.9337(2)
_cell_length_c 10.0310(2)
_cell_measurement_reflns_used 7929
_cell_measurement_temperature 100.01(10)
_cell_measurement_theta_max 75.6390
_cell_measurement_theta_min 4.4240
_cell_volume 930.24(3)
_computing_cell_refinement 'CrysAlisPro 1.171.40.20a (Rigaku OD, 2018)'
_computing_data_collection 'CrysAlisPro 1.171.40.20a (Rigaku OD, 2018)'
_computing_data_reduction 'CrysAlisPro 1.171.40.20a (Rigaku OD, 2018)'
_computing_structure_refinement 'SHELXL-2018/3 (Sheldrick, 2018)'
_computing_structure_solution 'SHELXT-2018/2 (Sheldrick, 2018)'
_diffrn_ambient_temperature 100.01(10)
_diffrn_measured_fraction_theta_full 1.000
_diffrn_measured_fraction_theta_max 1.000
_diffrn_measurement_device_type 'XtaLAB Synergy, Dualflex, HyPix'
_diffrn_measurement_method '\w scans'
_diffrn_radiation_type CuK\a
_diffrn_radiation_wavelength 1.54184
_diffrn_reflns_av_R_equivalents 0.0250
_diffrn_reflns_av_unetI/netI 0.0244
_diffrn_reflns_Laue_measured_fraction_full 1.000
_diffrn_reflns_Laue_measured_fraction_max 1.000
_diffrn_reflns_limit_h_max 11
_diffrn_reflns_limit_h_min -11
_diffrn_reflns_limit_k_max 11
_diffrn_reflns_limit_k_min -11
_diffrn_reflns_limit_l_max 11
_diffrn_reflns_limit_l_min -11
_diffrn_reflns_number 11228
_diffrn_reflns_point_group_measured_fraction_full 1.000
_diffrn_reflns_point_group_measured_fraction_max 1.000
_diffrn_reflns_theta_full 67.079
_diffrn_reflns_theta_max 67.079
_diffrn_reflns_theta_min 4.417
_diffrn_source 'micro-focus sealed X-ray tube'
_diffrn_source_type 'PhotonJet (Cu) X-ray Source'
_exptl_absorpt_coefficient_mu 1.267
_exptl_absorpt_correction_T_max 1.000
_exptl_absorpt_correction_T_min 0.881
_exptl_absorpt_correction_type gaussian
_exptl_absorpt_process_details
;
CrysAlisPro 1.171.40.20a (Rigaku Oxford Diffraction, 2018)
Numerical absorption correction based on gaussian integration over
			a multifaceted crystal model
Empirical absorption correction using spherical harmonics,
 implemented in SCALE3 ABSPACK scaling algorithm.
;
_exptl_crystal_colour colourless
_exptl_crystal_density_diffrn 1.176
_exptl_crystal_description plate
_exptl_crystal_F_000 362
_exptl_crystal_size_max 0.104
_exptl_crystal_size_mid 0.085
_exptl_crystal_size_min 0.065
_refine_diff_density_max 0.350
_refine_diff_density_min -0.267
_refine_diff_density_rms 0.040
_refine_ls_extinction_method none
_refine_ls_goodness_of_fit_ref 1.062
_refine_ls_hydrogen_treatment constr
_refine_ls_matrix_type full
_refine_ls_number_parameters 211
_refine_ls_number_reflns 3314
_refine_ls_number_restraints 0
_refine_ls_restrained_S_all 1.062
_refine_ls_R_factor_all 0.0343
_refine_ls_R_factor_gt 0.0327
_refine_ls_shift/su_max 0.001
_refine_ls_shift/su_mean 0.000
_refine_ls_structure_factor_coef Fsqd
_refine_ls_weighting_details 'w=1/[\s^2^(Fo^2^)+(0.0359P)^2^+0.4679P] where P=(Fo^2^+2Fc^2^)/3'
_refine_ls_weighting_scheme calc
_refine_ls_wR_factor_gt 0.0827
_refine_ls_wR_factor_ref 0.0839
_reflns_Friedel_coverage 0.000
_reflns_number_gt 3117
_reflns_number_total 3314
_reflns_threshold_expression 'I > 2\s(I)'
_cod_data_source_file jo0c01771_si_005.cif
_cod_data_source_block IR-006_a
_cod_original_cell_volume 930.25(4)
_cod_database_code 4038811
_shelx_shelxl_version_number 2018/3
_shelx_space_group_comment
;
The symmetry employed for this shelxl refinement is uniquely defined
by the following loop, which should always be used as a source of
symmetry information in preference to the above space-group names.
They are only intended as comments.
;

loop_
_space_group_symop_operation_xyz
'x, y, z'
'-x, -y, -z'

loop_
_atom_site_label
_atom_site_type_symbol
_atom_site_fract_x
_atom_site_fract_y
_atom_site_fract_z
_atom_site_U_iso_or_equiv
_atom_site_adp_type
_atom_site_occupancy
_atom_site_site_symmetry_order
_atom_site_calc_flag
_atom_site_refinement_flags_posn
_atom_site_refinement_flags_adp
_atom_site_refinement_flags_occupancy
_atom_site_disorder_assembly
_atom_site_disorder_group
P1 P 0.59703(3) 0.30839(3) 0.42105(3) 0.01444(11) Uani 1 1 d . . . . .
C1 C 0.57113(13) 0.49315(12) 0.46285(13) 0.0144(3) Uani 1 1 d . . . . .
H1 H 0.650818 0.523304 0.526000 0.017 Uiso 1 1 calc R U . . .
C2 C 0.57832(14) 0.58498(13) 0.34149(13) 0.0148(3) Uani 1 1 d . . . . .
C3 C 0.67539(14) 0.69943(13) 0.34792(13) 0.0162(3) Uani 1 1 d . . . . .
C4 C 0.68515(14) 0.78382(13) 0.23791(14) 0.0181(3) Uani 1 1 d . . . . .
H4 H 0.749295 0.858931 0.243848 0.022 Uiso 1 1 calc R U . . .
C5 C 0.60192(15) 0.75923(13) 0.11947(14) 0.0192(3) Uani 1 1 d . . . . .
C6 C 0.50416(15) 0.64863(13) 0.11535(13) 0.0180(3) Uani 1 1 d . . . . .
H6 H 0.446199 0.631634 0.037646 0.022 Uiso 1 1 calc R U . . .
C7 C 0.48951(14) 0.56196(13) 0.22332(13) 0.0157(3) Uani 1 1 d . . . . .
C8 C 0.77137(14) 0.73514(13) 0.47176(14) 0.0188(3) Uani 1 1 d . . . . .
H8A H 0.831667 0.662207 0.492663 0.028 Uiso 1 1 calc R U . . .
H8B H 0.713492 0.750548 0.545309 0.028 Uiso 1 1 calc R U . . .
H8C H 0.829778 0.815301 0.455803 0.028 Uiso 1 1 calc R U . . .
C9 C 0.61885(18) 0.84931(15) 0.00020(15) 0.0266(3) Uani 1 1 d . . . . .
H9A H 0.708453 0.834847 -0.037375 0.040 Uiso 1 1 calc R U . . .
H9B H 0.617175 0.941870 0.027711 0.040 Uiso 1 1 calc R U . . .
H9C H 0.541705 0.828523 -0.065624 0.040 Uiso 1 1 calc R U . . .
C10 C 0.36953(14) 0.45308(13) 0.20862(13) 0.0181(3) Uani 1 1 d . . . . .
H10A H 0.346315 0.434249 0.115546 0.027 Uiso 1 1 calc R U . . .
H10B H 0.286642 0.483268 0.248813 0.027 Uiso 1 1 calc R U . . .
H10C H 0.399582 0.372683 0.252189 0.027 Uiso 1 1 calc R U . . .
C11 C 0.69769(14) 0.24819(13) 0.57452(13) 0.0159(3) Uani 1 1 d . . . . .
H11 H 0.648575 0.283747 0.649351 0.019 Uiso 1 1 calc R U . . .
C12 C 0.85517(14) 0.29242(14) 0.60374(13) 0.0188(3) Uani 1 1 d . . . . .
H12A H 0.867031 0.389964 0.600208 0.023 Uiso 1 1 calc R U . . .
H12B H 0.911616 0.255349 0.536159 0.023 Uiso 1 1 calc R U . . .
C13 C 0.90887(15) 0.24433(15) 0.74191(14) 0.0225(3) Uani 1 1 d . . . . .
H13A H 1.009608 0.271643 0.757831 0.027 Uiso 1 1 calc R U . . .
H13B H 0.856772 0.286361 0.809881 0.027 Uiso 1 1 calc R U . . .
C14 C 0.88864(16) 0.09136(15) 0.75232(14) 0.0244(3) Uani 1 1 d . . . . .
H14A H 0.918510 0.063893 0.841999 0.029 Uiso 1 1 calc R U . . .
H14B H 0.948358 0.049290 0.690531 0.029 Uiso 1 1 calc R U . . .
C15 C 0.73209(17) 0.04384(14) 0.72035(14) 0.0238(3) Uani 1 1 d . . . . .
H15A H 0.674242 0.076593 0.789070 0.029 Uiso 1 1 calc R U . . .
H15B H 0.723413 -0.053934 0.720927 0.029 Uiso 1 1 calc R U . . .
C16 C 0.67542(16) 0.09400(13) 0.58418(14) 0.0214(3) Uani 1 1 d . . . . .
H16A H 0.574120 0.068094 0.570558 0.026 Uiso 1 1 calc R U . . .
H16B H 0.724730 0.051855 0.514311 0.026 Uiso 1 1 calc R U . . .
C17 C 0.72365(14) 0.31676(13) 0.28358(13) 0.0167(3) Uani 1 1 d . . . . .
H17 H 0.666618 0.347279 0.205362 0.020 Uiso 1 1 calc R U . . .
C18 C 0.86070(14) 0.41077(13) 0.29117(13) 0.0182(3) Uani 1 1 d . . . . .
H18A H 0.836700 0.501991 0.311506 0.022 Uiso 1 1 calc R U . . .
H18B H 0.926666 0.381615 0.362277 0.022 Uiso 1 1 calc R U . . .
C19 C 0.93246(15) 0.40883(14) 0.15815(14) 0.0208(3) Uani 1 1 d . . . . .
H19A H 0.868562 0.443372 0.088190 0.025 Uiso 1 1 calc R U . . .
H19B H 1.019308 0.467157 0.164920 0.025 Uiso 1 1 calc R U . . .
C20 C 0.96913(15) 0.26621(15) 0.12145(14) 0.0229(3) Uani 1 1 d . . . . .
H20A H 1.009992 0.267059 0.035006 0.027 Uiso 1 1 calc R U . . .
H20B H 1.040200 0.234997 0.186936 0.027 Uiso 1 1 calc R U . . .
C21 C 0.83654(15) 0.16975(14) 0.11651(14) 0.0217(3) Uani 1 1 d . . . . .
H21A H 0.864107 0.078877 0.099722 0.026 Uiso 1 1 calc R U . . .
H21B H 0.770666 0.194397 0.043330 0.026 Uiso 1 1 calc R U . . .
C22 C 0.76105(15) 0.17273(13) 0.24733(14) 0.0191(3) Uani 1 1 d . . . . .
H22A H 0.822803 0.137850 0.318773 0.023 Uiso 1 1 calc R U . . .
H22B H 0.673950 0.114832 0.238594 0.023 Uiso 1 1 calc R U . . .

loop_
_atom_site_aniso_label
_atom_site_aniso_U_11
_atom_site_aniso_U_22
_atom_site_aniso_U_33
_atom_site_aniso_U_23
_atom_site_aniso_U_13
_atom_site_aniso_U_12
P1 0.01430(18) 0.01360(17) 0.01574(18) 0.00162(12) 0.00225(12) 0.00206(12)
C1 0.0141(6) 0.0136(6) 0.0156(6) 0.0009(5) 0.0015(5) 0.0018(5)
C2 0.0146(6) 0.0143(6) 0.0164(6) 0.0017(5) 0.0045(5) 0.0046(5)
C3 0.0149(6) 0.0152(6) 0.0193(7) 0.0005(5) 0.0042(5) 0.0042(5)
C4 0.0182(7) 0.0135(6) 0.0233(7) 0.0026(5) 0.0062(5) 0.0023(5)
C5 0.0225(7) 0.0167(7) 0.0197(7) 0.0039(5) 0.0064(5) 0.0067(5)
C6 0.0200(7) 0.0195(7) 0.0152(6) 0.0010(5) 0.0018(5) 0.0058(5)
C7 0.0159(6) 0.0159(6) 0.0161(6) 0.0003(5) 0.0040(5) 0.0048(5)
C8 0.0176(7) 0.0163(6) 0.0223(7) 0.0016(5) 0.0025(5) -0.0012(5)
C9 0.0358(9) 0.0215(7) 0.0227(7) 0.0071(6) 0.0042(6) 0.0013(6)
C10 0.0179(7) 0.0207(7) 0.0158(6) 0.0016(5) 0.0004(5) 0.0021(5)
C11 0.0176(7) 0.0148(6) 0.0159(6) 0.0019(5) 0.0036(5) 0.0030(5)
C12 0.0180(7) 0.0194(7) 0.0192(7) 0.0036(5) 0.0020(5) 0.0029(5)
C13 0.0201(7) 0.0269(8) 0.0206(7) 0.0039(6) 0.0001(6) 0.0037(6)
C14 0.0290(8) 0.0263(8) 0.0194(7) 0.0066(6) 0.0025(6) 0.0121(6)
C15 0.0349(8) 0.0162(7) 0.0210(7) 0.0050(5) 0.0044(6) 0.0040(6)
C16 0.0273(8) 0.0165(7) 0.0203(7) 0.0033(5) 0.0017(6) -0.0001(6)
C17 0.0174(7) 0.0174(7) 0.0161(6) 0.0022(5) 0.0029(5) 0.0039(5)
C18 0.0185(7) 0.0176(6) 0.0190(7) 0.0008(5) 0.0040(5) 0.0025(5)
C19 0.0196(7) 0.0230(7) 0.0203(7) 0.0039(5) 0.0054(5) 0.0010(5)
C20 0.0212(7) 0.0292(8) 0.0195(7) 0.0003(6) 0.0063(5) 0.0060(6)
C21 0.0245(7) 0.0213(7) 0.0202(7) -0.0014(5) 0.0031(6) 0.0059(6)
C22 0.0205(7) 0.0175(7) 0.0197(7) 0.0007(5) 0.0024(5) 0.0030(5)

loop_
_atom_type_symbol
_atom_type_description
_atom_type_scat_dispersion_real
_atom_type_scat_dispersion_imag
_atom_type_scat_source
C C 0.0181 0.0091 'International Tables Vol C Tables 4.2.6.8 and 6.1.1.4'
H H 0.0000 0.0000 'International Tables Vol C Tables 4.2.6.8 and 6.1.1.4'
P P 0.2955 0.4335 'International Tables Vol C Tables 4.2.6.8 and 6.1.1.4'

loop_
_geom_angle_atom_site_label_1
_geom_angle_atom_site_label_2
_geom_angle_atom_site_label_3
_geom_angle
_geom_angle_site_symmetry_1
_geom_angle_site_symmetry_3
_geom_angle_publ_flag
C11 P1 C17 107.50(6) . . ?
C11 P1 C1 102.95(6) . . ?
C17 P1 C1 104.18(6) . . ?
C2 C1 C1 112.23(12) . 2_666 ?
C2 C1 P1 112.99(9) . . ?
C1 C1 P1 110.70(11) 2_666 . ?
C3 C2 C7 118.32(12) . . ?
C3 C2 C1 118.96(11) . . ?
C7 C2 C1 122.71(11) . . ?
C4 C3 C2 120.02(12) . . ?
C4 C3 C8 117.77(12) . . ?
C2 C3 C8 122.22(12) . . ?
C5 C4 C3 122.06(13) . . ?
C6 C5 C4 117.49(12) . . ?
C6 C5 C9 121.61(13) . . ?
C4 C5 C9 120.89(13) . . ?
C5 C6 C7 122.52(13) . . ?
C6 C7 C2 119.52(12) . . ?
C6 C7 C10 116.52(12) . . ?
C2 C7 C10 123.81(11) . . ?
C12 C11 C16 110.47(11) . . ?
C12 C11 P1 120.33(9) . . ?
C16 C11 P1 109.70(9) . . ?
C11 C12 C13 110.66(11) . . ?
C14 C13 C12 111.01(12) . . ?
C13 C14 C15 110.92(11) . . ?
C14 C15 C16 111.79(12) . . ?
C15 C16 C11 111.21(11) . . ?
C22 C17 C18 109.60(11) . . ?
C22 C17 P1 109.07(9) . . ?
C18 C17 P1 122.21(9) . . ?
C19 C18 C17 110.36(11) . . ?
C20 C19 C18 111.07(11) . . ?
C21 C20 C19 111.09(11) . . ?
C20 C21 C22 111.56(12) . . ?
C21 C22 C17 111.47(11) . . ?

loop_
_geom_bond_atom_site_label_1
_geom_bond_atom_site_label_2
_geom_bond_distance
_geom_bond_site_symmetry_2
_geom_bond_publ_flag
P1 C11 1.8722(13) . ?
P1 C17 1.8750(13) . ?
P1 C1 1.9131(13) . ?
C1 C2 1.5274(17) . ?
C1 C1 1.581(2) 2_666 ?
C2 C3 1.4130(19) . ?
C2 C7 1.4139(19) . ?
C3 C4 1.3936(19) . ?
C3 C8 1.5145(19) . ?
C4 C5 1.391(2) . ?
C5 C6 1.388(2) . ?
C5 C9 1.5085(18) . ?
C6 C7 1.3956(18) . ?
C7 C10 1.5142(18) . ?
C11 C12 1.5249(19) . ?
C11 C16 1.5382(18) . ?
C12 C13 1.5321(18) . ?
C13 C14 1.525(2) . ?
C14 C15 1.528(2) . ?
C15 C16 1.5299(19) . ?
C17 C22 1.5398(18) . ?
C17 C18 1.5413(18) . ?
C18 C19 1.5327(18) . ?
C19 C20 1.526(2) . ?
C20 C21 1.523(2) . ?
C21 C22 1.5312(19) . ?
